data_7117667
loop_
_publ_author_name
'Lewis S. Aitken'
'Lisa E. Hammond'
'Rajkumar Sundaram'
'Kenneth Shankland'
'Geoffrey D. Brown'
'Alexander J. A. Cobb'

_publ_section_title
;
 Asymmetric cyclopropanation of conjugated cyanosulfones using a novel
 cupreine organocatalyst: rapid access to delta^3^-amino acids
;
_journal_name_full Chem.Commun.
_journal_page_first 13558
_journal_paper_doi 10.1039/C5cc05158D
_journal_volume 51
_journal_year 2015
_chemical_absolute_configuration ad
_chemical_formula_moiety 'C20 H16 Br N O6 S'
_chemical_formula_sum 'C20 H16 Br N O6 S'
_chemical_formula_weight 478.31
_chemical_name_systematic 'Dimethyl (2S,3R)-3-(3-bromophenyl)-2-cyano-2-(phenylsulfonyl)cyclopropane-1,1-dicarboxylate'
_space_group_IT_number 19
_symmetry_cell_setting orthorhombic
_symmetry_space_group_name_Hall 'P 2ac 2ab'
_symmetry_space_group_name_H-M 'P 21 21 21'
_atom_sites_solution_hydrogens geom
_atom_sites_solution_primary direct
_atom_sites_solution_secondary difmap
_audit_creation_date
;
'Tue Nov 25 06:36:19 2014'
;
_audit_creation_method
;
CrysAlisPro, Agilent Technologies,
Version 1.171.37.35e (release 07-10-2014 CrysAlis171 .NET)
(compiled Oct  7 2014,17:20:27)
;
_audit_update_record
;
2015-05-28 deposited with the CCDC.
2015-07-21 downloaded from the CCDC.
;
_cell_angle_alpha 90.0
_cell_angle_beta 90.0
_cell_angle_gamma 90.0
_cell_formula_units_Z 4
_cell_length_a 8.30101(10)
_cell_length_b 10.28989(17)
_cell_length_c 23.4389(3)
_cell_measurement_reflns_used 11284
_cell_measurement_temperature 150.00(14)
_cell_measurement_theta_max 27.9650
_cell_measurement_theta_min 3.5870
_cell_volume 2002.07(5)
_computing_cell_refinement
;
CrysAlisPro, Agilent Technologies,
Version 1.171.37.35e (release 07-10-2014 CrysAlis171 .NET)
(compiled Oct  7 2014,17:20:27)
;
_computing_data_collection
;
CrysAlisPro, Agilent Technologies,
Version 1.171.37.35e (release 07-10-2014 CrysAlis171 .NET)
(compiled Oct  7 2014,17:20:27)
;
_computing_data_reduction
;
CrysAlisPro, Agilent Technologies,
Version 1.171.37.35e (release 07-10-2014 CrysAlis171 .NET)
(compiled Oct  7 2014,17:20:27)
;
_computing_structure_refinement 'SHELXL-97 (Sheldrick, 2008)'
_computing_structure_solution 'SIR-92 (Altomare, 1994)'
_diffrn_ambient_environment N~2~
_diffrn_ambient_temperature 150.00(14)
_diffrn_detector 'CCD plate'
_diffrn_detector_area_resol_mean 16.2086
_diffrn_detector_type Sapphire3
_diffrn_measured_fraction_theta_full 0.997
_diffrn_measured_fraction_theta_max 0.936
_diffrn_measurement_device 'four-circle diffractometer'
_diffrn_measurement_device_type 'Xcalibur, Sapphire3, Gemini ultra'
_diffrn_radiation_monochromator graphite
_diffrn_radiation_probe x-ray
_diffrn_radiation_type 'Mo K\a'
_diffrn_radiation_wavelength 0.71073
_diffrn_reflns_av_R_equivalents 0.0420
_diffrn_reflns_av_sigmaI/netI 0.0344
_diffrn_reflns_limit_h_max 10
_diffrn_reflns_limit_h_min -11
_diffrn_reflns_limit_k_max 13
_diffrn_reflns_limit_k_min -13
_diffrn_reflns_limit_l_max 29
_diffrn_reflns_limit_l_min -31
_diffrn_reflns_number 28566
_diffrn_reflns_theta_full 25.00
_diffrn_reflns_theta_max 29.19
_diffrn_reflns_theta_min 3.27
_diffrn_source 'Enhance (Mo) X-ray Source'
_exptl_absorpt_coefficient_mu 2.196
_exptl_absorpt_correction_T_max 1.00000
_exptl_absorpt_correction_T_min 0.98117
_exptl_absorpt_correction_type multi-scan
_exptl_absorpt_process_details
;
CrysAlisPro, Agilent Technologies,
Version 1.171.37.35e (release 07-10-2014 CrysAlis171 .NET)
(compiled Oct  7 2014,17:20:27)
Empirical absorption correction using spherical harmonics,
 implemented in SCALE3 ABSPACK scaling algorithm.
;
_exptl_crystal_colour colourless
_exptl_crystal_density_diffrn 1.588
_exptl_crystal_density_method 'not measured'
_exptl_crystal_description block
_exptl_crystal_F_000 968
_exptl_crystal_size_max 0.14
_exptl_crystal_size_mid 0.11
_exptl_crystal_size_min 0.06
_refine_diff_density_max 0.411
_refine_diff_density_min -0.642
_refine_diff_density_rms 0.062
_refine_ls_abs_structure_details 'Flack H D (1983), Acta Cryst. A39, 876-881'
_refine_ls_abs_structure_Flack 0.003(7)
_refine_ls_extinction_method none
_refine_ls_goodness_of_fit_ref 1.086
_refine_ls_hydrogen_treatment constr
_refine_ls_matrix_type full
_refine_ls_number_parameters 264
_refine_ls_number_reflns 4924
_refine_ls_number_restraints 0
_refine_ls_restrained_S_all 1.086
_refine_ls_R_factor_all 0.0455
_refine_ls_R_factor_gt 0.0372
_refine_ls_shift/su_max 0.001
_refine_ls_shift/su_mean 0.000
_refine_ls_structure_factor_coef Fsqd
_refine_ls_weighting_details 'calc w=1/[\s^2^(Fo^2^)+(0.0309P)^2^+0.7349P] where P=(Fo^2^+2Fc^2^)/3'
_refine_ls_weighting_scheme calc
_refine_ls_wR_factor_gt 0.0707
_refine_ls_wR_factor_ref 0.0730
_reflns_number_gt 4456
_reflns_number_total 4924
_reflns_threshold_expression >2\s(I)
_cod_data_source_file c5cc05158d2.cif
_cod_data_source_block AJAC_LEWIS_BR
_cod_database_code 7117667

loop_
_symmetry_equiv_pos_as_xyz
'x, y, z'
'-x+1/2, -y, z+1/2'
'x+1/2, -y+1/2, -z'
'-x, y+1/2, -z+1/2'

loop_
_atom_site_aniso_label
_atom_site_aniso_U_11
_atom_site_aniso_U_22
_atom_site_aniso_U_33
_atom_site_aniso_U_23
_atom_site_aniso_U_13
_atom_site_aniso_U_12
Br1 0.0244(1) 0.0612(2) 0.0489(2) -0.0211(2) -0.0120(1) 0.0121(1)
S1 0.0153(3) 0.0147(3) 0.0173(3) -0.0028(2) 0.0011(2) -0.0011(2)
O1 0.0255(9) 0.0227(9) 0.0185(8) -0.0035(7) 0.0024(7) -0.0045(8)
O2 0.0183(8) 0.0191(9) 0.0318(10) -0.0019(7) 0.0007(7) 0.0037(7)
O3 0.0235(8) 0.0256(9) 0.0222(8) -0.0009(7) -0.0056(7) -0.0001(8)
O4 0.0401(11) 0.0347(11) 0.0158(9) 0.0026(8) 0.0013(8) -0.0005(9)
O5 0.0414(11) 0.0133(8) 0.0220(9) 0.0001(7) -0.0001(8) 0.0025(8)
O6 0.0453(12) 0.0243(10) 0.0190(9) -0.0057(7) -0.0043(9) 0.0073(9)
N1 0.0260(11) 0.0238(11) 0.0222(12) 0.0032(9) -0.0030(9) -0.0003(9)
C1 0.0204(10) 0.0175(11) 0.0184(10) -0.0017(9) 0.0056(9) -0.0017(10)
C2 0.0205(11) 0.0164(10) 0.0173(11) 0.0005(9) 0.0021(10) -0.0014(9)
C3 0.0157(11) 0.0152(11) 0.0173(11) -0.0014(9) -0.0007(9) -0.0032(9)
C4 0.0137(10) 0.0146(11) 0.0211(12) -0.0019(9) -0.0002(9) -0.0012(9)
C5 0.0215(12) 0.0180(12) 0.0233(14) -0.0004(10) 0.0034(10) -0.0018(10)
C6 0.0528(18) 0.0144(13) 0.0317(15) -0.0013(11) 0.0078(14) 0.0018(12)
C7 0.0284(13) 0.0129(11) 0.0194(13) -0.0026(9) -0.0013(10) 0.0014(10)
C8 0.0341(15) 0.0429(18) 0.0334(15) 0.0007(13) -0.0151(12) 0.0002(14)
C9 0.0159(11) 0.0121(11) 0.0216(11) -0.0038(9) 0.0007(9) -0.0017(9)
C10 0.0220(12) 0.0203(11) 0.0173(11) 0.0010(9) -0.0028(9) -0.0005(10)
C11 0.0191(12) 0.0289(13) 0.0260(13) 0.0013(11) -0.0064(11) -0.0030(10)
C12 0.0186(12) 0.0269(13) 0.0342(15) 0.0049(11) 0.0043(12) -0.0057(11)
C13 0.0276(13) 0.0232(13) 0.0218(13) 0.0059(10) 0.0027(11) 0.0013(11)
C14 0.0194(11) 0.0170(11) 0.0204(12) 0.0034(10) -0.0019(10) -0.0017(9)
C15 0.0202(12) 0.0219(12) 0.0249(13) -0.0058(10) 0.0070(10) -0.0052(10)
C16 0.0169(10) 0.0246(13) 0.0293(13) -0.0074(12) 0.0048(9) -0.0003(11)
C17 0.0141(12) 0.0401(16) 0.0309(14) -0.0156(12) 0.0038(10) 0.0018(11)
C18 0.0283(14) 0.0409(18) 0.0446(18) -0.0170(14) 0.0035(13) -0.0166(13)
C19 0.0443(17) 0.0274(15) 0.056(2) -0.0055(15) 0.0047(16) -0.0207(14)
C20 0.0330(15) 0.0294(14) 0.0397(16) 0.0012(13) -0.0011(14) -0.0106(13)

loop_
_atom_site_label
_atom_site_type_symbol
_atom_site_thermal_displace_type
_atom_site_fract_x
_atom_site_fract_y
_atom_site_fract_z
_atom_site_occupancy
_atom_site_U_iso_or_equiv
_atom_site_calc_flag
_atom_site_refinement_flags
_atom_site_disorder_assembly
_atom_site_disorder_group
Br1 Br Uani 0.73047(3) 0.48711(3) 0.24387(1) 1.000 0.0448(1) d . . .
S1 S Uani 0.07653(7) 0.26440(5) 0.09599(2) 1.000 0.0158(2) d . . .
O1 O Uani 0.0694(2) 0.28140(16) 0.03538(7) 1.000 0.0222(5) d . . .
O2 O Uani 0.1936(2) 0.17795(17) 0.12005(7) 1.000 0.0231(5) d . . .
O3 O Uani -0.1699(2) 0.52268(18) 0.05260(7) 1.000 0.0238(5) d . . .
O4 O Uani 0.0357(2) 0.56867(19) -0.00698(7) 1.000 0.0302(6) d . . .
O5 O Uani 0.0027(2) 0.76260(15) 0.09550(8) 1.000 0.0256(5) d . . .
O6 O Uani 0.0838(2) 0.67780(18) 0.17911(7) 1.000 0.0295(6) d . . .
N1 N Uani 0.1430(3) 0.3973(2) 0.23435(9) 1.000 0.0240(7) d . . .
C1 C Uani 0.2533(3) 0.4969(2) 0.09093(9) 1.000 0.0188(6) d . . .
C2 C Uani 0.0831(3) 0.5472(2) 0.09373(10) 1.000 0.0181(6) d . . .
C3 C Uani 0.1267(3) 0.4224(2) 0.12490(10) 1.000 0.0161(6) d . . .
C4 C Uani 0.1348(3) 0.4162(2) 0.18659(10) 1.000 0.0165(6) d . . .
C5 C Uani 0.0556(3) 0.6684(2) 0.12918(11) 1.000 0.0209(7) d . . .
C6 C Uani -0.0171(4) 0.8895(2) 0.12160(12) 1.000 0.0330(9) d . . .
C7 C Uani -0.0164(3) 0.5460(2) 0.03900(10) 1.000 0.0202(7) d . . .
C8 C Uani -0.2843(4) 0.5322(3) 0.00552(11) 1.000 0.0368(9) d . . .
C9 C Uani -0.1164(3) 0.2226(2) 0.12122(10) 1.000 0.0165(6) d . . .
C10 C Uani -0.2438(3) 0.2249(2) 0.08300(9) 1.000 0.0199(7) d . . .
C11 C Uani -0.3946(3) 0.1871(3) 0.10147(11) 1.000 0.0247(7) d . . .
C12 C Uani -0.4163(3) 0.1475(2) 0.15778(11) 1.000 0.0266(8) d . . .
C13 C Uani -0.2887(3) 0.1452(2) 0.19519(11) 1.000 0.0242(8) d . . .
C14 C Uani -0.1348(3) 0.1813(2) 0.17749(10) 1.000 0.0189(7) d . . .
C15 C Uani 0.3901(3) 0.5653(2) 0.11988(11) 1.000 0.0223(7) d . . .
C16 C Uani 0.4823(3) 0.5037(3) 0.16099(10) 1.000 0.0236(7) d . . .
C17 C Uani 0.6048(3) 0.5721(3) 0.18753(11) 1.000 0.0284(8) d . . .
C18 C Uani 0.6378(4) 0.6997(3) 0.17404(13) 1.000 0.0379(10) d . . .
C19 C Uani 0.5484(4) 0.7596(3) 0.13230(14) 1.000 0.0426(10) d . . .
C20 C Uani 0.4242(4) 0.6934(3) 0.10514(13) 1.000 0.0340(9) d . . .
H1 H Uiso 0.28250 0.45570 0.05370 1.000 0.0230 c R . .
H2 H Uiso 0.08900 0.92790 0.12880 1.000 0.0490 c R . .
H3 H Uiso -0.07540 0.88030 0.15770 1.000 0.0490 c R . .
H4 H Uiso -0.07840 0.94610 0.09590 1.000 0.0490 c R . .
H5 H Uiso -0.30330 0.62400 -0.00350 1.000 0.0550 c R . .
H6 H Uiso -0.38610 0.49110 0.01650 1.000 0.0550 c R . .
H7 H Uiso -0.24010 0.48810 -0.02810 1.000 0.0550 c R . .
H8 H Uiso -0.22760 0.25200 0.04470 1.000 0.0240 c R . .
H9 H Uiso -0.48330 0.18810 0.07590 1.000 0.0300 c R . .
H10 H Uiso -0.52020 0.12180 0.17050 1.000 0.0320 c R . .
H11 H Uiso -0.30560 0.11870 0.23350 1.000 0.0290 c R . .
H12 H Uiso -0.04560 0.17780 0.20280 1.000 0.0230 c R . .
H13 H Uiso 0.46180 0.41570 0.17090 1.000 0.0280 c R . .
H14 H Uiso 0.72100 0.74550 0.19330 1.000 0.0460 c R . .
H15 H Uiso 0.57160 0.84690 0.12190 1.000 0.0510 c R . .
H16 H Uiso 0.36250 0.73560 0.07650 1.000 0.0410 c R . .

loop_
_atom_type_symbol
_atom_type_description
_atom_type_scat_dispersion_real
_atom_type_scat_dispersion_imag
_atom_type_scat_source
C C 0.0033 0.0016 'International Tables Vol C Tables 4.2.6.8 and 6.1.1.4'
H H 0.0000 0.0000 'International Tables Vol C Tables 4.2.6.8 and 6.1.1.4'
N N 0.0061 0.0033 'International Tables Vol C Tables 4.2.6.8 and 6.1.1.4'
O O 0.0106 0.0060 'International Tables Vol C Tables 4.2.6.8 and 6.1.1.4'
S S 0.1246 0.1234 'International Tables Vol C Tables 4.2.6.8 and 6.1.1.4'
Br Br -0.2901 2.4595 'International Tables Vol C Tables 4.2.6.8 and 6.1.1.4'

loop_
_geom_angle_atom_site_label_1
_geom_angle_atom_site_label_2
_geom_angle_atom_site_label_3
_geom_angle
_geom_angle_site_symmetry_1
_geom_angle_site_symmetry_2
_geom_angle_site_symmetry_3
_geom_angle_publ_flag
O1 S1 O2 119.61(10) . . . yes
O1 S1 C3 105.73(10) . . . yes
O1 S1 C9 108.99(11) . . . yes
O2 S1 C3 104.73(11) . . . yes
O2 S1 C9 109.45(10) . . . yes
C3 S1 C9 107.64(11) . . . yes
C7 O3 C8 115.37(19) . . . yes
C5 O5 C6 116.4(2) . . . yes
C2 C1 C3 60.24(15) . . . no
C2 C1 C15 121.99(18) . . . no
C3 C1 C15 121.46(19) . . . no
C1 C2 C3 60.50(15) . . . no
C1 C2 C5 116.6(2) . . . no
C1 C2 C7 117.93(19) . . . no
C3 C2 C5 117.9(2) . . . no
C3 C2 C7 121.72(18) . . . no
C5 C2 C7 112.71(19) . . . no
S1 C3 C1 114.49(16) . . . yes
S1 C3 C2 121.59(17) . . . yes
S1 C3 C4 110.17(15) . . . yes
C1 C3 C2 59.26(15) . . . no
C1 C3 C4 120.7(2) . . . no
C2 C3 C4 121.84(19) . . . no
N1 C4 C3 172.6(2) . . . yes
O5 C5 O6 126.0(2) . . . yes
O5 C5 C2 109.0(2) . . . yes
O6 C5 C2 124.9(2) . . . yes
O3 C7 O4 127.0(2) . . . yes
O3 C7 C2 108.50(19) . . . yes
O4 C7 C2 124.5(2) . . . yes
S1 C9 C10 118.21(18) . . . yes
S1 C9 C14 119.47(19) . . . yes
C10 C9 C14 122.2(2) . . . no
C9 C10 C11 119.0(2) . . . no
C10 C11 C12 119.8(2) . . . no
C11 C12 C13 120.6(2) . . . no
C12 C13 C14 120.8(2) . . . no
C9 C14 C13 117.6(2) . . . no
C1 C15 C16 121.3(2) . . . no
C1 C15 C20 119.1(2) . . . no
C16 C15 C20 119.6(2) . . . no
C15 C16 C17 119.1(3) . . . no
Br1 C17 C16 118.9(2) . . . yes
Br1 C17 C18 119.3(2) . . . yes
C16 C17 C18 121.8(3) . . . no
C17 C18 C19 118.9(3) . . . no
C18 C19 C20 120.5(3) . . . no
C15 C20 C19 120.1(3) . . . no
C2 C1 H1 114.00 . . . no
C3 C1 H1 114.00 . . . no
C15 C1 H1 114.00 . . . no
O5 C6 H2 109.00 . . . no
O5 C6 H3 109.00 . . . no
O5 C6 H4 110.00 . . . no
H2 C6 H3 110.00 . . . no
H2 C6 H4 109.00 . . . no
H3 C6 H4 109.00 . . . no
O3 C8 H5 109.00 . . . no
O3 C8 H6 110.00 . . . no
O3 C8 H7 109.00 . . . no
H5 C8 H6 109.00 . . . no
H5 C8 H7 109.00 . . . no
H6 C8 H7 110.00 . . . no
C9 C10 H8 121.00 . . . no
C11 C10 H8 121.00 . . . no
C10 C11 H9 120.00 . . . no
C12 C11 H9 120.00 . . . no
C11 C12 H10 120.00 . . . no
C13 C12 H10 120.00 . . . no
C12 C13 H11 120.00 . . . no
C14 C13 H11 120.00 . . . no
C9 C14 H12 121.00 . . . no
C13 C14 H12 121.00 . . . no
C15 C16 H13 120.00 . . . no
C17 C16 H13 120.00 . . . no
C17 C18 H14 121.00 . . . no
C19 C18 H14 121.00 . . . no
C18 C19 H15 120.00 . . . no
C20 C19 H15 120.00 . . . no
C15 C20 H16 120.00 . . . no
C19 C20 H16 120.00 . . . no

loop_
_geom_bond_atom_site_label_1
_geom_bond_atom_site_label_2
_geom_bond_distance
_geom_bond_site_symmetry_1
_geom_bond_site_symmetry_2
_geom_bond_publ_flag
Br1 C17 1.897(3) . . yes
S1 O1 1.4326(17) . . yes
S1 O2 1.4331(18) . . yes
S1 C3 1.810(2) . . yes
S1 C9 1.761(3) . . yes
O3 C7 1.335(3) . . yes
O3 C8 1.459(3) . . yes
O4 C7 1.185(3) . . yes
O5 C5 1.325(3) . . yes
O5 C6 1.451(3) . . yes
O6 C5 1.197(3) . . yes
N1 C4 1.138(3) . . yes
C1 C2 1.506(3) . . no
C1 C3 1.525(3) . . no
C1 C15 1.499(3) . . no
C2 C3 1.521(3) . . no
C2 C5 1.516(3) . . no
C2 C7 1.526(3) . . no
C3 C4 1.449(3) . . no
C9 C10 1.386(3) . . no
C9 C14 1.394(3) . . no
C10 C11 1.381(4) . . no
C11 C12 1.393(4) . . no
C12 C13 1.375(4) . . no
C13 C14 1.394(3) . . no
C15 C16 1.384(4) . . no
C15 C20 1.392(4) . . no
C16 C17 1.384(4) . . no
C17 C18 1.378(4) . . no
C18 C19 1.374(5) . . no
C19 C20 1.390(5) . . no
C1 H1 1.0000 . . no
C6 H2 0.9800 . . no
C6 H3 0.9800 . . no
C6 H4 0.9800 . . no
C8 H5 0.9800 . . no
C8 H6 0.9800 . . no
C8 H7 0.9800 . . no
C10 H8 0.9500 . . no
C11 H9 0.9500 . . no
C12 H10 0.9500 . . no
C13 H11 0.9500 . . no
C14 H12 0.9500 . . no
C16 H13 0.9500 . . no
C18 H14 0.9500 . . no
C19 H15 0.9500 . . no
C20 H16 0.9500 . . no

loop_
_geom_hbond_atom_site_label_D
_geom_hbond_atom_site_label_H
_geom_hbond_atom_site_label_A
_geom_hbond_distance_DH
_geom_hbond_distance_HA
_geom_hbond_distance_DA
_geom_hbond_angle_DHA
_geom_hbond_site_symmetry_A
_geom_hbond_publ_flag
C1 H1 O1 1.0000 2.5600 2.991(3) 106.00 . yes
C6 H3 N1 0.9800 2.6000 3.535(4) 160.00 4_555 yes
C10 H8 O1 0.9500 2.4900 2.889(3) 105.00 . yes
C10 H8 O1 0.9500 2.5500 3.179(3) 124.00 3_455 yes
C18 H14 N1 0.9500 2.5700 3.472(4) 159.00 4_655 yes

loop_
_geom_torsion_atom_site_label_1
_geom_torsion_atom_site_label_2
_geom_torsion_atom_site_label_3
_geom_torsion_atom_site_label_4
_geom_torsion
_geom_torsion_site_symmetry_1
_geom_torsion_site_symmetry_2
_geom_torsion_site_symmetry_3
_geom_torsion_site_symmetry_4
_geom_torsion_publ_flag
O1 S1 C3 C1 -40.81(19) . . . . no
O1 S1 C3 C2 26.9(2) . . . . no
O1 S1 C3 C4 179.22(17) . . . . no
O2 S1 C3 C1 86.40(18) . . . . no
O2 S1 C3 C2 154.12(19) . . . . no
O2 S1 C3 C4 -53.57(19) . . . . no
C9 S1 C3 C1 -157.18(17) . . . . no
C9 S1 C3 C2 -89.5(2) . . . . no
C9 S1 C3 C4 62.9(2) . . . . no
O1 S1 C9 C10 -6.3(2) . . . . no
O1 S1 C9 C14 170.03(17) . . . . no
O2 S1 C9 C10 -138.76(17) . . . . no
O2 S1 C9 C14 37.5(2) . . . . no
C3 S1 C9 C10 107.96(18) . . . . no
C3 S1 C9 C14 -75.75(19) . . . . no
C8 O3 C7 O4 -2.8(3) . . . . no
C8 O3 C7 C2 173.68(19) . . . . no
C6 O5 C5 O6 2.3(4) . . . . no
C6 O5 C5 C2 -174.9(2) . . . . no
C3 C1 C2 C5 108.5(2) . . . . no
C3 C1 C2 C7 -112.6(2) . . . . no
C15 C1 C2 C3 -110.6(2) . . . . no
C15 C1 C2 C5 -2.1(3) . . . . no
C15 C1 C2 C7 136.8(2) . . . . no
C2 C1 C3 S1 113.50(19) . . . . no
C2 C1 C3 C4 -111.1(2) . . . . no
C15 C1 C3 S1 -135.06(18) . . . . no
C15 C1 C3 C2 111.4(2) . . . . no
C15 C1 C3 C4 0.3(3) . . . . no
C2 C1 C15 C16 120.8(3) . . . . no
C2 C1 C15 C20 -59.0(3) . . . . no
C3 C1 C15 C16 48.5(3) . . . . no
C3 C1 C15 C20 -131.3(3) . . . . no
C1 C2 C3 S1 -101.6(2) . . . . no
C1 C2 C3 C4 109.3(3) . . . . no
C5 C2 C3 S1 151.98(18) . . . . no
C5 C2 C3 C1 -106.5(2) . . . . no
C5 C2 C3 C4 2.9(3) . . . . no
C7 C2 C3 S1 4.9(3) . . . . no
C7 C2 C3 C1 106.4(2) . . . . no
C7 C2 C3 C4 -144.3(2) . . . . no
C1 C2 C5 O5 117.5(2) . . . . no
C1 C2 C5 O6 -59.7(3) . . . . no
C3 C2 C5 O5 -173.5(2) . . . . no
C3 C2 C5 O6 9.3(4) . . . . no
C7 C2 C5 O5 -23.5(3) . . . . no
C7 C2 C5 O6 159.3(2) . . . . no
C1 C2 C7 O3 146.08(19) . . . . no
C1 C2 C7 O4 -37.3(3) . . . . no
C3 C2 C7 O3 75.2(3) . . . . no
C3 C2 C7 O4 -108.2(3) . . . . no
C5 C2 C7 O3 -73.5(2) . . . . no
C5 C2 C7 O4 103.2(3) . . . . no
S1 C9 C10 C11 177.28(19) . . . . no
C14 C9 C10 C11 1.1(3) . . . . no
S1 C9 C14 C13 -178.00(16) . . . . no
C10 C9 C14 C13 -1.9(3) . . . . no
C9 C10 C11 C12 0.0(4) . . . . no
C10 C11 C12 C13 -0.2(4) . . . . no
C11 C12 C13 C14 -0.6(3) . . . . no
C12 C13 C14 C9 1.6(3) . . . . no
C1 C15 C16 C17 -178.4(2) . . . . no
C20 C15 C16 C17 1.4(4) . . . . no
C1 C15 C20 C19 178.7(3) . . . . no
C16 C15 C20 C19 -1.1(4) . . . . no
C15 C16 C17 Br1 179.93(19) . . . . no
C15 C16 C17 C18 -0.2(4) . . . . no
Br1 C17 C18 C19 178.6(2) . . . . no
C16 C17 C18 C19 -1.3(4) . . . . no
C17 C18 C19 C20 1.5(5) . . . . no
C18 C19 C20 C15 -0.4(5) . . . . no
